data_7108311
loop_
_publ_author_name
'Thomas Carey'
'Avelino Corma'
'Fernando Rey'
'Chiu C. Tang'
'Joseph A. Hriljac'
'Paul A. Anderson'

_publ_section_title
;
 The effect of extra framework species on the intrinsic negative thermal
 expansion property of zeolites with the LTA topology
;
_journal_name_full Chem.Commun.
_journal_page_first 5829
_journal_paper_doi 10.1039/c2cc30582h
_journal_volume 48
_journal_year 2012
_chemical_formula_sum 'O48 Si24'
_chemical_formula_weight 1441.92
_chemical_name_common ITQ-29
_space_group_IT_number 221
_symmetry_space_group_name_Hall '-P 4 2 3'
_symmetry_space_group_name_H-M 'P m -3 m'
_cell_angle_alpha 90
_cell_angle_beta 90
_cell_angle_gamma 90
_cell_formula_units_Z 1
_cell_length_a 11.86345(14)
_cell_length_b 11.86345(14)
_cell_length_c 11.86345(14)
_cell_volume 1669.68(3)
_exptl_crystal_density_diffrn 1.43215
_exptl_crystal_density_method 'not measured'
_cod_data_source_file c2cc30582h_3.txt
_cod_data_source_block ITQ-29_160K
_cod_original_cell_volume 1669.679(57)
_cod_original_sg_symbol_H-M Pm-3m
_cod_original_formula_sum 'Si24 O48'
_cod_database_code 7108311

loop_
_symmetry_equiv_pos_as_xyz
'-x, -y, -z'
'-x, -y, z'
'-x, -z, -y'
'-x, -z, y'
'-x, z, -y'
'-x, z, y'
'-x, y, -z'
'-x, y, z'
'-y, -x, -z'
'-y, -x, z'
'-y, -z, -x'
'-y, -z, x'
'-y, z, -x'
'-y, z, x'
'-y, x, -z'
'-y, x, z'
'-z, -x, -y'
'-z, -x, y'
'-z, -y, -x'
'-z, -y, x'
'-z, y, -x'
'-z, y, x'
'-z, x, -y'
'-z, x, y'
'z, -x, -y'
'z, -x, y'
'z, -y, -x'
'z, -y, x'
'z, y, -x'
'z, y, x'
'z, x, -y'
'z, x, y'
'y, -x, -z'
'y, -x, z'
'y, -z, -x'
'y, -z, x'
'y, z, -x'
'y, z, x'
'y, x, -z'
'y, x, z'
'x, -y, -z'
'x, -y, z'
'x, -z, -y'
'x, -z, y'
'x, z, -y'
'x, z, y'
'x, y, -z'
'x, y, z'

loop_
_atom_site_label
_atom_site_type_symbol
_atom_site_symmetry_multiplicity
_atom_site_fract_x
_atom_site_fract_y
_atom_site_fract_z
_atom_site_occupancy
_atom_site_B_iso_or_equiv
Si1 Si+4 24 0 0.36895(28) 0.18408(31) 1 1.51(13)
O1 O-2 12 0 0.5 0.21903(74) 1 1.59(17)
O2 O-2 12 0 0.29435(41) 0.29435(41) 1 1.59(17)
O3 O-2 24 0.10842(35) 0.10842(35) 0.34590(47) 1 1.59(17)
